data_7053843
loop_
_publ_author_name
'Luo, Yang-Hui'
'Ge, Shu-Wang'
'Song, Wen-Tao'
'Sun, Bai-Wang'

_publ_section_title
;
 Supramolecular assembly and host--guest interaction of crown ether with
 inorganic acid and organic amine containing carboxyl groups
;
_journal_issue 2
_journal_name_full 'New Journal of Chemistry'
_journal_page_first 723
_journal_paper_doi 10.1039/c3nj01005h
_journal_volume 38
_journal_year 2014
_chemical_formula_moiety 'C12 H24 O6, C8 H10 N O2, B F4'
_chemical_formula_sum 'C20 H34 B F4 N O8'
_chemical_formula_weight 503.29
_chemical_name_systematic
; 
 ? 
;
_space_group_IT_number 15
_symmetry_cell_setting monoclinic
_symmetry_space_group_name_Hall '-C 2yc'
_symmetry_space_group_name_H-M 'C 1 2/c 1'
_atom_sites_solution_hydrogens geom
_atom_sites_solution_primary direct
_atom_sites_solution_secondary difmap
_audit_creation_method SHELXL-97
_cell_angle_alpha 90.00
_cell_angle_beta 117.76(3)
_cell_angle_gamma 90.00
_cell_formula_units_Z 8
_cell_length_a 23.270(5)
_cell_length_b 12.926(3)
_cell_length_c 19.947(4)
_cell_measurement_reflns_used 25
_cell_measurement_temperature 293(2)
_cell_measurement_theta_max 12
_cell_measurement_theta_min 9
_cell_volume 5309(2)
_computing_cell_refinement 'CrystalClear (Rigaku, 2005)'
_computing_data_collection 'CrystalClear (Rigaku, 2005)'
_computing_data_reduction 'CrystalClear (Rigaku, 2005)'
_computing_molecular_graphics 'DIAMOND (Brandenburg & Putz, 2005)'
_computing_publication_material 'SHELXL-97 (Sheldrick, 2008)'
_computing_structure_refinement 'SHELXL-97 (Sheldrick, 1997)'
_computing_structure_solution 'SHELXS-97 (Sheldrick, 1990)'
_diffrn_ambient_temperature 293(2)
_diffrn_measured_fraction_theta_full 0.994
_diffrn_measured_fraction_theta_max 0.994
_diffrn_measurement_device_type 'NONIUS CAD4'
_diffrn_measurement_method \w/2\q
_diffrn_radiation_monochromator graphite
_diffrn_radiation_source 'fine-focus sealed tube'
_diffrn_radiation_type MoK\a
_diffrn_radiation_wavelength 0.71073
_diffrn_reflns_av_R_equivalents 0.2798
_diffrn_reflns_av_sigmaI/netI 0.0532
_diffrn_reflns_limit_h_max 24
_diffrn_reflns_limit_h_min -28
_diffrn_reflns_limit_k_max 15
_diffrn_reflns_limit_k_min 0
_diffrn_reflns_limit_l_max 24
_diffrn_reflns_limit_l_min 0
_diffrn_reflns_number 4882
_diffrn_reflns_theta_full 25.43
_diffrn_reflns_theta_max 25.43
_diffrn_reflns_theta_min 1.86
_diffrn_standards_decay_% 1
_diffrn_standards_interval_count 200
_diffrn_standards_interval_time 2h
_diffrn_standards_number 3
_exptl_absorpt_coefficient_mu 0.112
_exptl_absorpt_correction_T_max 0.989
_exptl_absorpt_correction_T_min 0.973
_exptl_absorpt_correction_type psi-scan
_exptl_absorpt_process_details '(North, Phillips & MATHEWS,1968)'
_exptl_crystal_colour Colourless
_exptl_crystal_density_diffrn 1.259
_exptl_crystal_density_method 'not measured'
_exptl_crystal_description Prism
_exptl_crystal_F_000 2128
_exptl_crystal_size_max 0.30
_exptl_crystal_size_mid 0.20
_exptl_crystal_size_min 0.10
_refine_diff_density_max 0.498
_refine_diff_density_min -0.158
_refine_diff_density_rms 0.043
_refine_ls_extinction_method none
_refine_ls_goodness_of_fit_ref 1.051
_refine_ls_hydrogen_treatment constr
_refine_ls_matrix_type full
_refine_ls_number_parameters 344
_refine_ls_number_reflns 4881
_refine_ls_number_restraints 0
_refine_ls_restrained_S_all 1.051
_refine_ls_R_factor_all 0.1684
_refine_ls_R_factor_gt 0.0805
_refine_ls_shift/su_max 0.000
_refine_ls_shift/su_mean 0.000
_refine_ls_structure_factor_coef Fsqd
_refine_ls_weighting_details 'calc w=1/[\s^2^(Fo^2^)+(0.1004P)^2^+0.0000P] where P=(Fo^2^+2Fc^2^)/3'
_refine_ls_weighting_scheme calc
_refine_ls_wR_factor_gt 0.1885
_refine_ls_wR_factor_ref 0.2333
_reflns_number_gt 2011
_reflns_number_total 4881
_reflns_threshold_expression >2sigma(I)
_cod_data_source_file c3nj01005h.txt
_cod_data_source_block x
_cod_depositor_comments
;
The following automatic conversions were performed:

'_symmetry_cell_setting' value 'Monoclinic' changed to 'monoclinic'
according to
/usr/data/users/saulius/automatic-downloads/current/RSC/lib/dictionaries/cif_core.dic
dictionary named 'cif_core.dic' version 2.4.2 from 2011-04-26.

Automatic conversion script
Id: cif_fix_values 2281 2013-09-26 08:29:07Z andrius 
;
_cod_original_sg_symbol_H-M C2/C
_cod_database_code 7053843

loop_
_symmetry_equiv_pos_as_xyz
'x, y, z'
'-x, y, -z+1/2'
'x+1/2, y+1/2, z'
'-x+1/2, y+1/2, -z+1/2'
'-x, -y, -z'
'x, -y, z-1/2'
'-x+1/2, -y+1/2, -z'
'x+1/2, -y+1/2, z-1/2'

loop_
_atom_site_label
_atom_site_type_symbol
_atom_site_fract_x
_atom_site_fract_y
_atom_site_fract_z
_atom_site_U_iso_or_equiv
_atom_site_adp_type
_atom_site_occupancy
_atom_site_symmetry_multiplicity
_atom_site_calc_flag
_atom_site_refinement_flags
O1 O 0.05557(16) 0.3105(2) 0.19919(16) 0.1107(10) Uani 1 1 d .
H1D H 0.0438 0.3384 0.1561 0.133 Uiso 1 1 d R
O3 O 0.09097(15) 0.0605(2) -0.0031(2) 0.1094(10) Uani 1 1 d .
O4 O 0.1922(2) 0.0497(2) 0.14873(18) 0.1106(10) Uani 1 1 d .
O5 O 0.32052(18) 0.0176(2) 0.18228(18) 0.1194(11) Uani 1 1 d .
O6 O 0.35383(18) 0.0876(3) 0.0744(3) 0.1307(12) Uani 1 1 d .
O8 O 0.12907(19) 0.1327(2) -0.10852(17) 0.1157(11) Uani 1 1 d .
O7 O 0.2621(2) 0.1139(2) -0.0771(2) 0.1174(11) Uani 1 1 d .
C6 C 0.0494(2) 0.1169(5) -0.0672(4) 0.144(2) Uani 1 1 d .
H6A H 0.0526 0.1899 -0.0548 0.172 Uiso 1 1 calc R
H6B H 0.0049 0.0952 -0.0838 0.172 Uiso 1 1 calc R
C8 C 0.0672(3) 0.0999(4) -0.1306(4) 0.153(3) Uani 1 1 d .
H8A H 0.0635 0.0270 -0.1435 0.183 Uiso 1 1 calc R
H8B H 0.0373 0.1379 -0.1753 0.183 Uiso 1 1 calc R
C10 C 0.3248(4) 0.1538(5) -0.0469(4) 0.143(2) Uani 1 1 d .
H10A H 0.3256 0.2240 -0.0292 0.171 Uiso 1 1 calc R
H10B H 0.3393 0.1548 -0.0852 0.171 Uiso 1 1 calc R
C11 C 0.2340(4) -0.0060(4) 0.2112(3) 0.130(2) Uani 1 1 d .
H11A H 0.2337 -0.0783 0.1980 0.156 Uiso 1 1 calc R
H11B H 0.2209 -0.0011 0.2507 0.156 Uiso 1 1 calc R
C12 C 0.0844(3) 0.0859(4) 0.0622(4) 0.132(2) Uani 1 1 d .
H12A H 0.0396 0.0764 0.0515 0.159 Uiso 1 1 calc R
H12B H 0.0956 0.1581 0.0749 0.159 Uiso 1 1 calc R
C13 C 0.1254(4) 0.0229(5) 0.1248(4) 0.141(2) Uani 1 1 d .
H13A H 0.1182 -0.0494 0.1103 0.169 Uiso 1 1 calc R
H13B H 0.1152 0.0335 0.1662 0.169 Uiso 1 1 calc R
C15 C 0.2978(3) 0.0370(4) 0.2371(2) 0.134(2) Uani 1 1 d .
H15A H 0.3275 0.0061 0.2852 0.161 Uiso 1 1 calc R
H15B H 0.2966 0.1110 0.2445 0.161 Uiso 1 1 calc R
C50 C 0.1500(3) 0.1267(4) -0.1677(3) 0.133(2) Uani 1 1 d .
H50A H 0.1205 0.1654 -0.2121 0.160 Uiso 1 1 calc R
H50B H 0.1505 0.0553 -0.1824 0.160 Uiso 1 1 calc R
C51 C 0.2168(4) 0.1717(5) -0.1350(3) 0.150(2) Uani 1 1 d .
H51A H 0.2295 0.1777 -0.1747 0.180 Uiso 1 1 calc R
H51B H 0.2160 0.2408 -0.1164 0.180 Uiso 1 1 calc R
C52 C 0.3675(3) 0.0869(5) 0.0169(5) 0.156(3) Uani 1 1 d .
H52A H 0.3642 0.0165 -0.0014 0.187 Uiso 1 1 calc R
H52B H 0.4121 0.1092 0.0350 0.187 Uiso 1 1 calc R
C53 C 0.3976(3) 0.0365(5) 0.1416(5) 0.156(2) Uani 1 1 d .
H53A H 0.4416 0.0593 0.1563 0.187 Uiso 1 1 calc R
H53B H 0.3955 -0.0376 0.1329 0.187 Uiso 1 1 calc R
C54 C 0.3805(3) 0.0601(5) 0.2040(4) 0.143(2) Uani 1 1 d .
H54A H 0.4122 0.0300 0.2514 0.172 Uiso 1 1 calc R
H54B H 0.3792 0.1343 0.2107 0.172 Uiso 1 1 calc R
N1 N 0.22097(13) -0.01602(19) 0.52439(14) 0.0695(8) Uani 1 1 d .
H1A H 0.1804 -0.0373 0.4954 0.104 Uiso 1 1 calc R
H1B H 0.2349 -0.0397 0.5713 0.104 Uiso 1 1 calc R
H1C H 0.2465 -0.0399 0.5058 0.104 Uiso 1 1 calc R
C19 C 0.22836(18) 0.1508(3) 0.4070(2) 0.0809(11) Uani 1 1 d .
H19 H 0.2707 0.1259 0.4293 0.097 Uiso 1 1 calc R
C21 C 0.2228(2) 0.1013(3) 0.52562(19) 0.0935(13) Uani 1 1 d .
H21A H 0.1998 0.1272 0.5521 0.112 Uiso 1 1 calc R
H21B H 0.2675 0.1247 0.5526 0.112 Uiso 1 1 calc R
C23 C 0.2032(2) 0.1942(3) 0.3370(2) 0.0784(10) Uani 1 1 d .
H23 H 0.2287 0.1989 0.3125 0.094 Uiso 1 1 calc R
C24 C 0.1317(2) 0.1810(3) 0.4142(2) 0.0824(11) Uani 1 1 d .
H24 H 0.1073 0.1788 0.4402 0.099 Uiso 1 1 calc R
C26 C 0.1159(2) 0.2811(3) 0.2256(2) 0.0836(11) Uani 1 1 d .
C27 C 0.1049(2) 0.2246(3) 0.3413(2) 0.0872(11) Uani 1 1 d .
H27 H 0.0625 0.2494 0.3191 0.105 Uiso 1 1 calc R
C31 C 0.1404(2) 0.2314(3) 0.30182(19) 0.0725(10) Uani 1 1 d .
C32 C 0.19205(19) 0.1427(3) 0.44645(18) 0.0701(9) Uani 1 1 d .
F1 F 0.0687(7) 0.7251(15) 0.1461(6) 0.179(7) Uani 0.50 1 d P
F1' F 0.0378(5) 0.6527(11) 0.0816(9) 0.182(5) Uani 0.50 1 d P
F2 F 0.1484(4) 0.7240(16) 0.1251(9) 0.204(5) Uani 0.50 1 d P
F2' F 0.1162(10) 0.7561(7) 0.1575(5) 0.164(4) Uani 0.50 1 d P
F3 F 0.1287(7) 0.6311(10) 0.0919(8) 0.185(5) Uani 0.50 1 d P
F3' F 0.0875(16) 0.5976(9) 0.0872(7) 0.281(13) Uani 0.50 1 d P
F4 F 0.0798(8) 0.7690(14) 0.0407(9) 0.189(7) Uani 0.50 1 d P
F4' F 0.0556(6) 0.7624(11) 0.0326(6) 0.120(5) Uani 0.50 1 d P
B1 B 0.0880(3) 0.7019(5) 0.0937(3) 0.0885(14) Uani 1 1 d .
O2 O 0.14931(16) 0.2936(2) 0.19640(14) 0.1110(10) Uani 1 1 d .

loop_
_atom_site_aniso_label
_atom_site_aniso_U_11
_atom_site_aniso_U_22
_atom_site_aniso_U_33
_atom_site_aniso_U_23
_atom_site_aniso_U_13
_atom_site_aniso_U_12
O1 0.122(2) 0.118(3) 0.0855(19) 0.0276(18) 0.0429(18) 0.004(2)
O3 0.102(2) 0.088(2) 0.139(3) -0.010(2) 0.056(2) -0.0009(18)
O4 0.157(3) 0.090(2) 0.108(2) 0.0101(18) 0.081(2) -0.001(2)
O5 0.116(3) 0.108(2) 0.099(2) 0.0047(18) 0.021(2) 0.011(2)
O6 0.144(3) 0.106(3) 0.190(4) 0.013(3) 0.118(3) 0.005(2)
O8 0.138(3) 0.099(2) 0.085(2) -0.0064(17) 0.031(2) 0.014(2)
O7 0.198(4) 0.077(2) 0.116(2) 0.0091(18) 0.106(3) 0.000(2)
C6 0.077(3) 0.150(5) 0.174(6) 0.011(5) 0.033(4) 0.013(3)
C8 0.135(5) 0.103(4) 0.129(5) 0.001(4) -0.015(4) 0.018(4)
C10 0.209(7) 0.117(5) 0.168(6) -0.009(4) 0.143(5) -0.051(5)
C11 0.225(7) 0.095(4) 0.096(4) 0.002(3) 0.095(4) 0.002(4)
C12 0.139(4) 0.107(4) 0.215(6) -0.017(5) 0.135(5) -0.012(4)
C13 0.212(7) 0.106(4) 0.178(6) 0.006(4) 0.153(6) -0.008(5)
C15 0.211(6) 0.112(4) 0.065(3) 0.003(3) 0.051(4) 0.027(4)
C50 0.209(6) 0.099(4) 0.091(4) 0.017(3) 0.070(4) 0.034(4)
C51 0.282(9) 0.106(4) 0.104(4) 0.006(3) 0.126(5) 0.008(5)
C52 0.195(6) 0.101(4) 0.249(8) -0.040(5) 0.168(7) -0.045(5)
C53 0.102(4) 0.123(5) 0.197(7) 0.025(5) 0.031(5) 0.021(4)
C54 0.102(4) 0.120(5) 0.156(6) 0.013(4) 0.016(4) -0.002(4)
N1 0.089(2) 0.0597(17) 0.0663(17) 0.0024(13) 0.0420(15) 0.0000(15)
C19 0.096(3) 0.059(2) 0.094(3) 0.004(2) 0.050(2) 0.002(2)
C21 0.154(4) 0.056(2) 0.067(2) -0.0001(17) 0.049(2) -0.009(2)
C23 0.106(3) 0.068(2) 0.081(2) 0.0025(19) 0.060(2) -0.001(2)
C24 0.104(3) 0.088(3) 0.080(2) 0.020(2) 0.064(2) 0.007(2)
C26 0.102(3) 0.074(3) 0.076(3) -0.006(2) 0.042(3) -0.006(2)
C27 0.100(3) 0.074(3) 0.089(3) 0.011(2) 0.045(2) 0.011(2)
C31 0.107(3) 0.062(2) 0.0603(19) -0.0002(16) 0.049(2) -0.009(2)
C32 0.086(3) 0.063(2) 0.062(2) -0.0030(17) 0.036(2) -0.009(2)
F1 0.172(9) 0.298(17) 0.094(6) 0.084(8) 0.084(7) 0.144(10)
F1' 0.138(7) 0.160(9) 0.247(15) 0.001(9) 0.089(7) -0.039(6)
F2 0.082(5) 0.307(18) 0.215(11) 0.080(11) 0.062(6) 0.016(7)
F2' 0.231(13) 0.136(6) 0.092(5) -0.027(4) 0.047(8) -0.009(9)
F3 0.226(11) 0.099(7) 0.285(12) -0.019(8) 0.164(10) 0.041(8)
F3' 0.57(4) 0.099(8) 0.133(7) -0.021(5) 0.130(14) -0.122(14)
F4 0.223(17) 0.204(12) 0.148(10) 0.066(8) 0.094(11) -0.027(10)
F4' 0.109(6) 0.180(11) 0.072(4) 0.027(5) 0.041(4) 0.074(7)
B1 0.066(3) 0.112(5) 0.083(3) 0.009(3) 0.031(3) 0.004(3)
O2 0.153(3) 0.122(3) 0.0868(19) 0.0108(17) 0.080(2) 0.007(2)

loop_
_atom_type_symbol
_atom_type_description
_atom_type_scat_dispersion_real
_atom_type_scat_dispersion_imag
_atom_type_scat_source
C C 0.0033 0.0016 'International Tables Vol C Tables 4.2.6.8 and 6.1.1.4'
H H 0.0000 0.0000 'International Tables Vol C Tables 4.2.6.8 and 6.1.1.4'
B B 0.0013 0.0007 'International Tables Vol C Tables 4.2.6.8 and 6.1.1.4'
N N 0.0061 0.0033 'International Tables Vol C Tables 4.2.6.8 and 6.1.1.4'
O O 0.0106 0.0060 'International Tables Vol C Tables 4.2.6.8 and 6.1.1.4'
F F 0.0171 0.0103 'International Tables Vol C Tables 4.2.6.8 and 6.1.1.4'

loop_
_geom_angle_atom_site_label_1
_geom_angle_atom_site_label_2
_geom_angle_atom_site_label_3
_geom_angle
C26 O1 H1D 108.2
C6 O3 C12 113.3(5)
C11 O4 C13 111.9(5)
C54 O5 C15 111.7(5)
C52 O6 C53 117.4(6)
C8 O8 C50 114.7(5)
C51 O7 C10 113.9(5)
O3 C6 C8 110.3(5)
O3 C6 H6A 109.6
C8 C6 H6A 109.6
O3 C6 H6B 109.6
C8 C6 H6B 109.6
H6A C6 H6B 108.1
O8 C8 C6 110.0(5)
O8 C8 H8A 109.7
C6 C8 H8A 109.7
O8 C8 H8B 109.7
C6 C8 H8B 109.7
H8A C8 H8B 108.2
O7 C10 C52 107.9(5)
O7 C10 H10A 110.1
C52 C10 H10A 110.1
O7 C10 H10B 110.1
C52 C10 H10B 110.1
H10A C10 H10B 108.4
O4 C11 C15 107.4(5)
O4 C11 H11A 110.2
C15 C11 H11A 110.2
O4 C11 H11B 110.2
C15 C11 H11B 110.2
H11A C11 H11B 108.5
O3 C12 C13 111.1(4)
O3 C12 H12A 109.4
C13 C12 H12A 109.4
O3 C12 H12B 109.4
C13 C12 H12B 109.4
H12A C12 H12B 108.0
C12 C13 O4 109.4(5)
C12 C13 H13A 109.8
O4 C13 H13A 109.8
C12 C13 H13B 109.8
O4 C13 H13B 109.8
H13A C13 H13B 108.2
C11 C15 O5 110.1(4)
C11 C15 H15A 109.6
O5 C15 H15A 109.6
C11 C15 H15B 109.6
O5 C15 H15B 109.6
H15A C15 H15B 108.2
O8 C50 C51 107.1(4)
O8 C50 H50A 110.3
C51 C50 H50A 110.3
O8 C50 H50B 110.3
C51 C50 H50B 110.3
H50A C50 H50B 108.5
O7 C51 C50 113.1(5)
O7 C51 H51A 109.0
C50 C51 H51A 109.0
O7 C51 H51B 109.0
C50 C51 H51B 109.0
H51A C51 H51B 107.8
O6 C52 C10 113.9(5)
O6 C52 H52A 108.8
C10 C52 H52A 108.8
O6 C52 H52B 108.8
C10 C52 H52B 108.8
H52A C52 H52B 107.7
O6 C53 C54 109.7(5)
O6 C53 H53A 109.7
C54 C53 H53A 109.7
O6 C53 H53B 109.7
C54 C53 H53B 109.7
H53A C53 H53B 108.2
O5 C54 C53 106.3(5)
O5 C54 H54A 110.5
C53 C54 H54A 110.5
O5 C54 H54B 110.5
C53 C54 H54B 110.5
H54A C54 H54B 108.7
C21 N1 H1A 109.5
C21 N1 H1B 109.5
H1A N1 H1B 109.5
C21 N1 H1C 109.5
H1A N1 H1C 109.5
H1B N1 H1C 109.5
C23 C19 C32 121.6(4)
C23 C19 H19 119.2
C32 C19 H19 119.2
C32 C21 N1 110.2(3)
C32 C21 H21A 109.6
N1 C21 H21A 109.6
C32 C21 H21B 109.6
N1 C21 H21B 109.6
H21A C21 H21B 108.1
C19 C23 C31 120.9(4)
C19 C23 H23 119.5
C31 C23 H23 119.5
C32 C24 C27 120.4(3)
C32 C24 H24 119.8
C27 C24 H24 119.8
O2 C26 O1 126.3(4)
O2 C26 C31 122.2(4)
O1 C26 C31 111.4(4)
C31 C27 C24 121.3(4)
C31 C27 H27 119.4
C24 C27 H27 119.4
C23 C31 C27 117.4(3)
C23 C31 C26 118.6(4)
C27 C31 C26 123.9(4)
C24 C32 C19 118.4(3)
C24 C32 C21 121.2(3)
C19 C32 C21 120.1(4)
F2' F1 B1 64.8(7)
F2' F1 F1' 116.6(11)
B1 F1 F1' 52.3(6)
B1 F1' F3' 63.4(8)
B1 F1' F1 58.6(6)
F3' F1' F1 102.4(12)
F2' F2 B1 63.1(6)
F2' F2 F3 113.4(11)
B1 F2 F3 60.9(8)
F1 F2' F2 123.7(13)
F1 F2' B1 66.9(8)
F2 F2' B1 58.9(7)
F3' F3 B1 69.0(13)
F3' F3 F2 121.0(15)
B1 F3 F2 56.9(5)
F3 F3' F1' 122.2(14)
F3 F3' B1 66.5(8)
F1' F3' B1 55.9(8)
F4' F4 B1 83(3)
F4 F4' B1 75(3)
F1' B1 F2 157.6(9)
F1' B1 F4 114.1(10)
F2 B1 F4 87.8(10)
F1' B1 F3 105.0(9)
F2 B1 F3 62.2(8)
F4 B1 F3 105.8(10)
F1' B1 F2' 116.8(10)
F2 B1 F2' 58.1(7)
F4 B1 F2' 104.2(11)
F3 B1 F2' 110.4(9)
F1' B1 F4' 92.3(10)
F2 B1 F4' 109.9(9)
F4 B1 F4' 22.4(11)
F3 B1 F4' 118.9(8)
F2' B1 F4' 112.3(9)
F1' B1 F1 69.1(8)
F2 B1 F1 104.8(9)
F4 B1 F1 120.1(11)
F3 B1 F1 132.2(8)
F2' B1 F1 48.2(6)
F4' B1 F1 108.8(7)
F1' B1 F3' 60.7(11)
F2 B1 F3' 103.3(13)
F4 B1 F3' 126.2(11)
F3 B1 F3' 44.5(11)
F2' B1 F3' 126.5(8)
F4' B1 F3' 121.1(10)
F1 B1 F3' 107.7(10)

loop_
_geom_bond_atom_site_label_1
_geom_bond_atom_site_label_2
_geom_bond_distance
O1 C26 1.305(5)
O1 H1D 0.8500
O3 C6 1.396(6)
O3 C12 1.419(6)
O4 C11 1.374(6)
O4 C13 1.441(6)
O5 C54 1.368(6)
O5 C15 1.440(6)
O6 C52 1.327(6)
O6 C53 1.413(7)
O8 C8 1.363(6)
O8 C50 1.473(5)
O7 C51 1.367(6)
O7 C10 1.392(5)
C6 C8 1.518(8)
C6 H6A 0.9700
C6 H6B 0.9700
C8 H8A 0.9700
C8 H8B 0.9700
C10 C52 1.475(8)
C10 H10A 0.9700
C10 H10B 0.9700
C11 C15 1.437(7)
C11 H11A 0.9700
C11 H11B 0.9700
C12 C13 1.422(7)
C12 H12A 0.9700
C12 H12B 0.9700
C13 H13A 0.9700
C13 H13B 0.9700
C15 H15A 0.9700
C15 H15B 0.9700
C50 C51 1.494(7)
C50 H50A 0.9700
C50 H50B 0.9700
C51 H51A 0.9700
C51 H51B 0.9700
C52 H52A 0.9700
C52 H52B 0.9700
C53 C54 1.505(8)
C53 H53A 0.9700
C53 H53B 0.9700
C54 H54A 0.9700
C54 H54B 0.9700
N1 C21 1.517(4)
N1 H1A 0.8900
N1 H1B 0.8900
N1 H1C 0.8900
C19 C23 1.358(5)
C19 C32 1.401(5)
C19 H19 0.9300
C21 C32 1.497(4)
C21 H21A 0.9700
C21 H21B 0.9700
C23 C31 1.380(5)
C23 H23 0.9300
C24 C32 1.337(4)
C24 C27 1.407(5)
C24 H24 0.9300
C26 O2 1.180(4)
C26 C31 1.497(5)
C27 C31 1.384(5)
C27 H27 0.9300
F1 F2' 1.094(12)
F1 B1 1.350(10)
F1 F1' 1.479(15)
F1' B1 1.252(11)
F1' F3' 1.32(3)
F2 F2' 1.265(12)
F2 B1 1.276(10)
F2 F3 1.346(16)
F2' B1 1.328(10)
F3 F3' 1.02(2)
F3 B1 1.330(10)
F3' B1 1.353(13)
F4 F4' 0.52(3)
F4 B1 1.311(16)
F4' B1 1.345(14)

loop_
_geom_torsion_atom_site_label_1
_geom_torsion_atom_site_label_2
_geom_torsion_atom_site_label_3
_geom_torsion_atom_site_label_4
_geom_torsion
C12 O3 C6 C8 170.0(5)
C50 O8 C8 C6 -175.9(4)
O3 C6 C8 O8 -60.8(6)
C51 O7 C10 C52 177.3(5)
C13 O4 C11 C15 -171.5(4)
C6 O3 C12 C13 177.1(5)
O3 C12 C13 O4 68.6(6)
C11 O4 C13 C12 177.5(4)
O4 C11 C15 O5 -67.3(5)
C54 O5 C15 C11 178.2(5)
C8 O8 C50 C51 176.4(4)
C10 O7 C51 C50 178.9(5)
O8 C50 C51 O7 66.6(5)
C53 O6 C52 C10 -171.9(5)
O7 C10 C52 O6 -64.7(6)
C52 O6 C53 C54 170.7(5)
C15 O5 C54 C53 -178.7(4)
O6 C53 C54 O5 64.8(6)
C32 C19 C23 C31 -0.5(5)
C32 C24 C27 C31 -1.5(6)
C19 C23 C31 C27 1.4(5)
C19 C23 C31 C26 178.3(3)
C24 C27 C31 C23 -0.4(5)
C24 C27 C31 C26 -177.1(4)
O2 C26 C31 C23 -3.5(6)
O1 C26 C31 C23 178.9(3)
O2 C26 C31 C27 173.2(4)
O1 C26 C31 C27 -4.4(5)
C27 C24 C32 C19 2.4(5)
C27 C24 C32 C21 176.6(3)
C23 C19 C32 C24 -1.4(5)
C23 C19 C32 C21 -175.7(3)
N1 C21 C32 C24 102.1(4)
N1 C21 C32 C19 -83.8(4)
F2' F1 F1' B1 -8.8(13)
F2' F1 F1' F3' 39.0(18)
B1 F1 F1' F3' 47.8(9)
B1 F1 F2' F2 -16.5(12)
F1' F1 F2' F2 -9(2)
F1' F1 F2' B1 7.7(11)
B1 F2 F2' F1 17.8(13)
F3 F2 F2' F1 -17.6(19)
F3 F2 F2' B1 -35.4(10)
F2' F2 F3 F3' 9(2)
B1 F2 F3 F3' -27.2(17)
F2' F2 F3 B1 36.2(9)
B1 F3 F3' F1' 5.4(16)
F2 F3 F3' F1' 30(3)
F2 F3 F3' B1 24.2(14)
B1 F1' F3' F3 -6.0(18)
F1 F1' F3' F3 -51(2)
F1 F1' F3' B1 -45.0(8)
F3' F1' B1 F2 -48(3)
F1 F1' B1 F2 78(3)
F3' F1' B1 F4 119.4(12)
F1 F1' B1 F4 -114.6(12)
F3' F1' B1 F3 4.0(12)
F1 F1' B1 F3 130.0(8)
F3' F1' B1 F2' -118.7(10)
F1 F1' B1 F2' 7.2(10)
F3' F1' B1 F4' 124.7(10)
F1 F1' B1 F4' -109.3(8)
F3' F1' B1 F1 -126.0(11)
F1 F1' B1 F3' 126.0(11)
F2' F2 B1 F1' -83(3)
F3 F2 B1 F1' 59(3)
F2' F2 B1 F4 108.3(10)
F3 F2 B1 F4 -109.2(11)
F2' F2 B1 F3 -142.6(10)
F3 F2 B1 F2' 142.6(10)
F2' F2 B1 F4' 104.5(9)
F3 F2 B1 F4' -112.9(9)
F2' F2 B1 F1 -12.3(10)
F3 F2 B1 F1 130.3(9)
F2' F2 B1 F3' -125.0(9)
F3 F2 B1 F3' 17.6(10)
F4' F4 B1 F1' 14(4)
F4' F4 B1 F2 -171(3)
F4' F4 B1 F3 129(3)
F4' F4 B1 F2' -114(3)
F4' F4 B1 F1 -65(4)
F4' F4 B1 F3' 84(4)
F3' F3 B1 F1' -5.0(15)
F2 F3 B1 F1' -160.2(10)
F3' F3 B1 F2 155.2(15)
F3' F3 B1 F4 -126.0(14)
F2 F3 B1 F4 78.8(12)
F3' F3 B1 F2' 121.8(13)
F2 F3 B1 F2' -33.4(9)
F3' F3 B1 F4' -106.3(15)
F2 F3 B1 F4' 98.5(12)
F3' F3 B1 F1 70.3(19)
F2 F3 B1 F1 -84.9(14)
F2 F3 B1 F3' -155.2(15)
F1 F2' B1 F1' -9.1(13)
F2 F2' B1 F1' 154.9(11)
F1 F2' B1 F2 -164.0(12)
F1 F2' B1 F4 117.8(12)
F2 F2' B1 F4 -78.2(10)
F1 F2' B1 F3 -129.0(11)
F2 F2' B1 F3 35.0(9)
F1 F2' B1 F4' 95.8(11)
F2 F2' B1 F4' -100.2(10)
F2 F2' B1 F1 164.0(12)
F1 F2' B1 F3' -81.1(17)
F2 F2' B1 F3' 82.8(17)
F4 F4' B1 F1' -167(3)
F4 F4' B1 F2 10(3)
F4 F4' B1 F3 -59(4)
F4 F4' B1 F2' 73(3)
F4 F4' B1 F1 124(3)
F4 F4' B1 F3' -110(4)
F2' F1 B1 F1' 171.3(12)
F2' F1 B1 F2 14.0(11)
F1' F1 B1 F2 -157.3(10)
F2' F1 B1 F4 -82.2(13)
F1' F1 B1 F4 106.5(13)
F2' F1 B1 F3 79.7(17)
F1' F1 B1 F3 -91.6(13)
F1' F1 B1 F2' -171.3(12)
F2' F1 B1 F4' -103.5(12)
F1' F1 B1 F4' 85.2(11)
F2' F1 B1 F3' 123.5(13)
F1' F1 B1 F3' -47.8(12)
F3 F3' B1 F1' 174.5(17)
F3 F3' B1 F2 -22.4(14)
F1' F3' B1 F2 163.1(11)
F3 F3' B1 F4 74.7(19)
F1' F3' B1 F4 -99.8(15)
F1' F3' B1 F3 -174.5(17)
F3 F3' B1 F2' -82.3(16)
F1' F3' B1 F2' 103.2(15)
F3 F3' B1 F4' 101.0(16)
F1' F3' B1 F4' -73.5(13)
F3 F3' B1 F1 -133.0(12)
F1' F3' B1 F1 52.5(10)
